data_4311531
loop_
_publ_author_name
'Yu-Bin Dong'
'Xia Zhao'
'Ru-Qi Huang'
'Mark D. Smith'
'Hans-Conrad zur Loye'

_publ_section_title
;
 New Ag(I)-Containing Coordination Polymers Generated from Multidentate
 Schiff-Base Ligands
;
_journal_name_full 'Inorganic Chemistry'
_journal_page_first 5603
_journal_page_last 5612
_journal_paper_doi 10.1021/ic049787a
_journal_volume 43
_journal_year 2004
_chemical_formula_sum 'C14.5 H18 Ag Cl N6 O4.5'
_chemical_formula_weight 491.67
_chemical_name_systematic
; 
 ? 
;
_space_group_IT_number 43
_symmetry_cell_setting orthorhombic
_symmetry_space_group_name_Hall 'F 2 -2d'
_symmetry_space_group_name_H-M 'F d d 2'
_atom_sites_solution_hydrogens geom
_atom_sites_solution_primary direct
_atom_sites_solution_secondary difmap
_audit_creation_method SHELXL-97
_cell_angle_alpha 90.00
_cell_angle_beta 90.00
_cell_angle_gamma 90.00
_cell_formula_units_Z 16
_cell_length_a 20.0896(11)
_cell_length_b 48.224(3)
_cell_length_c 7.8432(4)
_cell_measurement_reflns_used 5737
_cell_measurement_temperature 150.0(2)
_cell_measurement_theta_max 26.409
_cell_measurement_theta_min 2.196
_cell_volume 7598.5(7)
_computing_cell_refinement 'SAINT+ NT V6.02a (Bruker, 1998)'
_computing_data_collection 'SMART NT V5.625 (Bruker, 1998)'
_computing_data_reduction 'SAINT+ NT V6.02a'
_computing_molecular_graphics 'SHELXTL V5.1 (Sheldrick, 1997)'
_computing_publication_material 'SHELXTL V5.1'
_computing_structure_refinement 'SHELXL-97 (Sheldrick, 1997)'
_computing_structure_solution 'SHELXS-97 (Sheldrick, 1990)'
_diffrn_ambient_temperature 150.0(2)
_diffrn_measured_fraction_theta_full 0.998
_diffrn_measured_fraction_theta_max 0.998
_diffrn_measurement_device_type 'Bruker SMART APEX CCD diffractometer'
_diffrn_measurement_method 'omega scans'
_diffrn_radiation_monochromator graphite
_diffrn_radiation_source 'sealed tube'
_diffrn_radiation_type MoK\a
_diffrn_radiation_wavelength 0.71073
_diffrn_reflns_av_R_equivalents 0.0316
_diffrn_reflns_av_sigmaI/netI 0.0312
_diffrn_reflns_limit_h_max 24
_diffrn_reflns_limit_h_min -25
_diffrn_reflns_limit_k_max 60
_diffrn_reflns_limit_k_min -60
_diffrn_reflns_limit_l_max 9
_diffrn_reflns_limit_l_min -9
_diffrn_reflns_number 14562
_diffrn_reflns_theta_full 26.43
_diffrn_reflns_theta_max 26.43
_diffrn_reflns_theta_min 1.69
_diffrn_standards_decay_% <1
_exptl_absorpt_coefficient_mu 1.238
_exptl_absorpt_correction_T_max 0.8371
_exptl_absorpt_correction_T_min 0.6152
_exptl_absorpt_correction_type multi-scan
_exptl_absorpt_process_details '(SADABS, Bruker, 1998)'
_exptl_crystal_colour colorless
_exptl_crystal_density_diffrn 1.719
_exptl_crystal_density_method 'not measured'
_exptl_crystal_description bar
_exptl_crystal_F_000 3952
_exptl_crystal_size_max 0.48
_exptl_crystal_size_mid 0.20
_exptl_crystal_size_min 0.18
_refine_diff_density_max 0.602
_refine_diff_density_min -0.229
_refine_diff_density_rms 0.063
_refine_ls_abs_structure_details 'Flack H D (1983), Acta Cryst. A39, 876-881'
_refine_ls_abs_structure_Flack 0.01(2)
_refine_ls_extinction_method none
_refine_ls_goodness_of_fit_ref 1.022
_refine_ls_hydrogen_treatment constr
_refine_ls_matrix_type full
_refine_ls_number_parameters 257
_refine_ls_number_reflns 3811
_refine_ls_number_restraints 1
_refine_ls_restrained_S_all 1.021
_refine_ls_R_factor_all 0.0273
_refine_ls_R_factor_gt 0.0257
_refine_ls_shift/su_max 0.001
_refine_ls_shift/su_mean 0.000
_refine_ls_structure_factor_coef Fsqd
_refine_ls_weighting_details 'calc w=1/[\s^2^(Fo^2^)+(0.0322P)^2^+0.0000P] where P=(Fo^2^+2Fc^2^)/3'
_refine_ls_weighting_scheme calc
_refine_ls_wR_factor_gt 0.0576
_refine_ls_wR_factor_ref 0.0580
_reflns_number_gt 3602
_reflns_number_total 3811
_reflns_threshold_expression >2sigma(I)
_cod_data_source_file ic049787asi20040218_092415_1.cif
_cod_data_source_block 1
_cod_depositor_comments
;
The following automatic conversions were performed:
'_symmetry_cell_setting' value 'Orthorhombic' changed to 'orthorhombic'
according to '/home/saulius/struct/CIF-dictionaries/cif_core.dic'
dictionary named 'cif_core.dic' version 2.4.1 from 2010-06-29.

Automatic conversion script
Id: cif_fix_enum 1527 2010-12-29 10:47:43Z saulius 
;
_cod_original_formula_sum 'C14.50 H18 Ag Cl N6 O4.50'
_cod_database_code 4311531

loop_
_symmetry_equiv_pos_as_xyz
'x, y, z'
'-x, -y, z'
'x+1/4, -y+1/4, z+1/4'
'-x+1/4, y+1/4, z+1/4'
'x, y+1/2, z+1/2'
'-x, -y+1/2, z+1/2'
'x+1/4, -y+3/4, z+3/4'
'-x+1/4, y+3/4, z+3/4'
'x+1/2, y, z+1/2'
'-x+1/2, -y, z+1/2'
'x+3/4, -y+1/4, z+3/4'
'-x+3/4, y+1/4, z+3/4'
'x+1/2, y+1/2, z'
'-x+1/2, -y+1/2, z'
'x+3/4, -y+3/4, z+1/4'
'-x+3/4, y+3/4, z+1/4'

loop_
_atom_site_label
_atom_site_type_symbol
_atom_site_fract_x
_atom_site_fract_y
_atom_site_fract_z
_atom_site_U_iso_or_equiv
_atom_site_adp_type
_atom_site_occupancy
_atom_site_symmetry_multiplicity
_atom_site_calc_flag
_atom_site_refinement_flags
_atom_site_disorder_assembly
_atom_site_disorder_group
Ag Ag 0.306929(11) 0.072588(5) 0.20674(4) 0.03187(7) Uani 1 1 d . . .
C1 C 0.11850(14) 0.12178(6) 0.1283(4) 0.0232(6) Uani 1 1 d . . .
C2 C 0.16450(14) 0.10016(6) 0.1554(4) 0.0219(6) Uani 1 1 d . . .
C3 C 0.24208(14) 0.12342(6) -0.0070(4) 0.0274(7) Uani 1 1 d . . .
H3 H 0.2857 0.1250 -0.0527 0.033 Uiso 1 1 calc R . .
C4 C 0.19567(13) 0.14375(6) -0.0417(5) 0.0296(6) Uani 1 1 d . . .
H4 H 0.2071 0.1585 -0.1166 0.035 Uiso 1 1 calc R . .
C5 C 0.05210(13) 0.12283(6) 0.2140(5) 0.0322(7) Uani 1 1 d . . .
H5A H 0.0372 0.1421 0.2218 0.048 Uiso 1 1 calc R . .
H5B H 0.0558 0.1150 0.3288 0.048 Uiso 1 1 calc R . .
H5C H 0.0198 0.1121 0.1476 0.048 Uiso 1 1 calc R . .
C6 C 0.14861(14) 0.07541(6) 0.2589(4) 0.0236(7) Uani 1 1 d . . .
C7 C 0.08387(15) 0.06027(6) 0.2351(5) 0.0342(8) Uani 1 1 d . . .
H7A H 0.0918 0.0402 0.2392 0.051 Uiso 1 1 calc R . .
H7B H 0.0646 0.0652 0.1243 0.051 Uiso 1 1 calc R . .
H7C H 0.0529 0.0655 0.3261 0.051 Uiso 1 1 calc R . .
C8 C 0.15746(16) 0.07267(7) 0.6968(6) 0.0366(7) Uani 1 1 d . . .
H8A H 0.1888 0.0863 0.6506 0.055 Uiso 1 1 calc R . .
H8B H 0.1659 0.0702 0.8190 0.055 Uiso 1 1 calc R . .
H8C H 0.1118 0.0793 0.6800 0.055 Uiso 1 1 calc R . .
C9 C 0.16645(14) 0.04560(6) 0.6069(4) 0.0245(6) Uani 1 1 d . . .
C10 C 0.15175(12) 0.01949(5) 0.7030(5) 0.0231(5) Uani 1 1 d . . .
C11 C 0.09121(16) 0.00090(7) 0.9218(4) 0.0328(8) Uani 1 1 d . . .
H11 H 0.0612 0.0029 1.0146 0.039 Uiso 1 1 calc R . .
C12 C 0.11337(15) -0.02522(6) 0.8789(4) 0.0308(7) Uani 1 1 d . . .
H12 H 0.0977 -0.0408 0.9413 0.037 Uiso 1 1 calc R . .
C13 C 0.17720(14) -0.00687(6) 0.6615(4) 0.0245(6) Uani 1 1 d . . .
C14 C 0.22739(17) -0.01219(7) 0.5252(5) 0.0397(9) Uani 1 1 d . . .
H14A H 0.2514 -0.0294 0.5504 0.060 Uiso 1 1 calc R . .
H14B H 0.2590 0.0033 0.5205 0.060 Uiso 1 1 calc R . .
H14C H 0.2048 -0.0139 0.4150 0.060 Uiso 1 1 calc R . .
N1 N 0.13486(12) 0.14317(5) 0.0278(3) 0.0265(6) Uani 1 1 d . . .
N2 N 0.22646(11) 0.10140(5) 0.0904(3) 0.0247(5) Uani 1 1 d . . .
N3 N 0.19417(12) 0.06736(5) 0.3612(3) 0.0250(6) Uani 1 1 d . . .
N4 N 0.18185(11) 0.04291(5) 0.4505(4) 0.0253(5) Uani 1 1 d . . .
N5 N 0.11070(13) 0.02336(5) 0.8367(4) 0.0288(6) Uani 1 1 d . . .
N6 N 0.15645(12) -0.02908(5) 0.7510(3) 0.0267(6) Uani 1 1 d . . .
Cl Cl 0.13537(4) 0.171617(18) 0.52443(12) 0.0377(2) Uani 1 1 d . . .
O1 O 0.16254(19) 0.18852(6) 0.6573(4) 0.0706(9) Uani 1 1 d . . .
O2 O 0.13653(14) 0.14290(6) 0.5793(4) 0.0573(8) Uani 1 1 d . . .
O3 O 0.17641(15) 0.17401(6) 0.3784(4) 0.0568(8) Uani 1 1 d . . .
O4 O 0.06974(13) 0.18014(7) 0.4833(8) 0.0804(13) Uani 1 1 d . . .
C1S C -0.0031(15) 0.0029(7) 0.4499(11) 0.048(5) Uani 0.50 1 d P A -1
H1S1 H 0.0437 0.0085 0.4533 0.072 Uiso 0.50 1 d PR A -1
H1S2 H -0.0065 -0.0170 0.4733 0.072 Uiso 0.50 1 d PR A -1
H1S3 H -0.0282 0.0132 0.5362 0.072 Uiso 0.50 1 d PR A -1
O1S O -0.0273(3) 0.00841(10) 0.2982(7) 0.0489(13) Uani 0.50 1 d P A -1
H1S H -0.0061 0.0216 0.2536 0.073 Uiso 0.50 1 d PR A -1

loop_
_atom_site_aniso_label
_atom_site_aniso_U_11
_atom_site_aniso_U_22
_atom_site_aniso_U_33
_atom_site_aniso_U_23
_atom_site_aniso_U_13
_atom_site_aniso_U_12
Ag 0.02798(10) 0.01855(10) 0.04909(15) -0.00502(12) -0.00289(12) 0.00129(10)
C1 0.0237(14) 0.0212(14) 0.0246(16) -0.0005(12) -0.0029(12) -0.0016(11)
C2 0.0260(14) 0.0189(13) 0.0208(15) -0.0020(11) -0.0017(11) -0.0007(11)
C3 0.0275(14) 0.0255(14) 0.029(2) 0.0041(13) 0.0035(12) -0.0015(11)
C4 0.0338(15) 0.0249(15) 0.0300(17) 0.0085(15) 0.0011(17) -0.0037(11)
C5 0.0304(15) 0.0288(16) 0.0374(19) 0.0102(16) 0.0056(17) 0.0042(11)
C6 0.0268(14) 0.0171(13) 0.0270(18) -0.0008(12) 0.0024(11) 0.0013(11)
C7 0.0337(16) 0.0263(15) 0.042(2) 0.0104(16) -0.0044(16) -0.0047(13)
C8 0.0527(18) 0.0233(14) 0.0337(19) 0.0027(15) 0.006(2) -0.0020(14)
C9 0.0268(14) 0.0173(14) 0.0295(18) 0.0025(12) -0.0028(13) 0.0022(11)
C10 0.0246(13) 0.0210(13) 0.0238(14) 0.0038(14) -0.0048(14) -0.0001(10)
C11 0.0321(16) 0.0343(17) 0.032(2) 0.0045(14) 0.0082(14) -0.0005(13)
C12 0.0312(16) 0.0266(16) 0.0348(19) 0.0101(14) 0.0022(14) -0.0033(13)
C13 0.0231(13) 0.0229(14) 0.0274(18) 0.0032(12) -0.0012(11) -0.0014(11)
C14 0.049(2) 0.0231(16) 0.047(2) 0.0053(15) 0.0207(17) 0.0060(14)
N1 0.0261(12) 0.0238(12) 0.0296(15) 0.0032(11) -0.0032(10) -0.0009(10)
N2 0.0262(13) 0.0232(13) 0.0247(14) -0.0009(11) -0.0003(11) -0.0029(10)
N3 0.0303(13) 0.0181(12) 0.0265(15) 0.0025(11) 0.0001(11) -0.0013(10)
N4 0.0283(11) 0.0169(11) 0.0307(15) 0.0045(12) -0.0008(12) -0.0013(9)
N5 0.0303(13) 0.0279(14) 0.0284(15) 0.0034(11) 0.0003(11) 0.0030(11)
N6 0.0272(12) 0.0234(12) 0.0294(16) 0.0043(11) -0.0022(10) -0.0012(10)
Cl 0.0321(4) 0.0426(5) 0.0382(5) 0.0024(4) 0.0033(4) -0.0048(4)
O1 0.117(3) 0.0471(17) 0.048(2) -0.0026(14) -0.0222(17) -0.0080(17)
O2 0.0603(16) 0.0398(15) 0.072(2) 0.0106(14) 0.0100(15) -0.0135(13)
O3 0.0564(16) 0.066(2) 0.0484(17) 0.0232(15) 0.0129(14) 0.0185(14)
O4 0.0363(14) 0.071(2) 0.133(4) -0.014(2) 0.002(2) 0.0129(13)
C1S 0.062(6) 0.023(12) 0.059(4) 0.004(6) 0.027(9) -0.004(5)
O1S 0.065(3) 0.036(3) 0.045(3) 0.001(2) -0.023(3) -0.007(2)

loop_
_atom_type_symbol
_atom_type_description
_atom_type_scat_dispersion_real
_atom_type_scat_dispersion_imag
_atom_type_scat_source
C C 0.0033 0.0016 'International Tables Vol C Tables 4.2.6.8 and 6.1.1.4'
H H 0.0000 0.0000 'International Tables Vol C Tables 4.2.6.8 and 6.1.1.4'
N N 0.0061 0.0033 'International Tables Vol C Tables 4.2.6.8 and 6.1.1.4'
O O 0.0106 0.0060 'International Tables Vol C Tables 4.2.6.8 and 6.1.1.4'
Cl Cl 0.1484 0.1585 'International Tables Vol C Tables 4.2.6.8 and 6.1.1.4'
Ag Ag -0.8971 1.1015 'International Tables Vol C Tables 4.2.6.8 and 6.1.1.4'

loop_
_geom_angle_atom_site_label_1
_geom_angle_atom_site_label_2
_geom_angle_atom_site_label_3
_geom_angle
_geom_angle_site_symmetry_1
_geom_angle_site_symmetry_3
_geom_angle_publ_flag
N6 Ag N2 147.92(9) 10_554 . ?
N6 Ag N1 113.70(8) 10_554 3 ?
N2 Ag N1 97.89(8) . 3 ?
N6 Ag N3 97.09(8) 10_554 . ?
N2 Ag N3 68.37(8) . . ?
N1 Ag N3 122.94(8) 3 . ?
N1 C1 C2 119.8(3) . . ?
N1 C1 C5 117.2(3) . . ?
C2 C1 C5 122.9(3) . . ?
N2 C2 C1 121.1(3) . . ?
N2 C2 C6 116.3(2) . . ?
C1 C2 C6 122.6(3) . . ?
N2 C3 C4 121.0(3) . . ?
N1 C4 C3 121.5(3) . . ?
N3 C6 C2 115.8(3) . . ?
N3 C6 C7 123.4(3) . . ?
C2 C6 C7 120.7(3) . . ?
N4 C9 C8 125.0(3) . . ?
N4 C9 C10 116.6(3) . . ?
C8 C9 C10 118.2(3) . . ?
N5 C10 C13 121.8(3) . . ?
N5 C10 C9 113.4(2) . . ?
C13 C10 C9 124.9(3) . . ?
N5 C11 C12 121.7(3) . . ?
N6 C12 C11 121.3(3) . . ?
N6 C13 C10 119.1(3) . . ?
N6 C13 C14 116.5(3) . . ?
C10 C13 C14 124.5(3) . . ?
C4 N1 C1 118.7(3) . . ?
C4 N1 Ag 119.9(2) . 11_454 ?
C1 N1 Ag 121.26(19) . 11_454 ?
C3 N2 C2 117.8(2) . . ?
C3 N2 Ag 122.27(19) . . ?
C2 N2 Ag 117.96(19) . . ?
C6 N3 N4 116.5(2) . . ?
C6 N3 Ag 107.7(2) . . ?
N4 N3 Ag 118.33(16) . . ?
C9 N4 N3 116.2(2) . . ?
C11 N5 C10 117.3(3) . . ?
C12 N6 C13 118.7(3) . . ?
C12 N6 Ag 117.19(19) . 10 ?
C13 N6 Ag 124.07(19) . 10 ?
O3 Cl O4 109.5(3) . . ?
O3 Cl O1 108.7(2) . . ?
O4 Cl O1 110.8(3) . . ?
O3 Cl O2 107.97(18) . . ?
O4 Cl O2 111.04(19) . . ?
O1 Cl O2 108.75(18) . . ?

loop_
_geom_bond_atom_site_label_1
_geom_bond_atom_site_label_2
_geom_bond_distance
_geom_bond_site_symmetry_2
_geom_bond_publ_flag
Ag N6 2.250(2) 10_554 ?
Ag N2 2.319(2) . ?
Ag N1 2.343(2) 3 ?
Ag N3 2.581(2) . ?
C1 N1 1.339(4) . ?
C1 C2 1.409(4) . ?
C1 C5 1.494(4) . ?
C2 N2 1.347(4) . ?
C2 C6 1.479(4) . ?
C3 N2 1.345(4) . ?
C3 C4 1.380(4) . ?
C4 N1 1.338(4) . ?
C6 N3 1.277(4) . ?
C6 C7 1.503(4) . ?
C8 C9 1.495(4) . ?
C9 N4 1.272(4) . ?
C9 C10 1.497(4) . ?
C10 N5 1.347(4) . ?
C10 C13 1.408(4) . ?
C11 N5 1.331(4) . ?
C11 C12 1.378(4) . ?
C12 N6 1.338(4) . ?
C13 N6 1.347(4) . ?
C13 C14 1.492(4) . ?
N1 Ag 2.343(2) 11_454 ?
N3 N4 1.393(3) . ?
N6 Ag 2.250(2) 10 ?
Cl O3 1.416(3) . ?
Cl O4 1.418(3) . ?
Cl O1 1.431(3) . ?
Cl O2 1.451(3) . ?
C1S O1S 1.312(17) . ?

loop_
_geom_torsion_atom_site_label_1
_geom_torsion_atom_site_label_2
_geom_torsion_atom_site_label_3
_geom_torsion_atom_site_label_4
_geom_torsion
_geom_torsion_site_symmetry_1
_geom_torsion_site_symmetry_2
_geom_torsion_site_symmetry_3
_geom_torsion_site_symmetry_4
_geom_torsion_publ_flag
N1 C1 C2 N2 4.2(4) . . . . ?
C5 C1 C2 N2 -172.8(3) . . . . ?
N1 C1 C2 C6 -177.4(3) . . . . ?
C5 C1 C2 C6 5.6(5) . . . . ?
N2 C3 C4 N1 3.9(5) . . . . ?
N2 C2 C6 N3 41.5(4) . . . . ?
C1 C2 C6 N3 -137.0(3) . . . . ?
N2 C2 C6 C7 -135.3(3) . . . . ?
C1 C2 C6 C7 46.2(4) . . . . ?
N4 C9 C10 N5 -153.8(3) . . . . ?
C8 C9 C10 N5 22.0(4) . . . . ?
N4 C9 C10 C13 26.1(4) . . . . ?
C8 C9 C10 C13 -158.1(3) . . . . ?
N5 C11 C12 N6 1.1(5) . . . . ?
N5 C10 C13 N6 4.5(4) . . . . ?
C9 C10 C13 N6 -175.3(3) . . . . ?
N5 C10 C13 C14 -174.4(3) . . . . ?
C9 C10 C13 C14 5.8(5) . . . . ?
C3 C4 N1 C1 -2.4(5) . . . . ?
C3 C4 N1 Ag -177.9(2) . . . 11_454 ?
C2 C1 N1 C4 -1.5(4) . . . . ?
C5 C1 N1 C4 175.6(3) . . . . ?
C2 C1 N1 Ag 173.9(2) . . . 11_454 ?
C5 C1 N1 Ag -8.9(4) . . . 11_454 ?
C4 C3 N2 C2 -1.2(4) . . . . ?
C4 C3 N2 Ag -164.8(2) . . . . ?
C1 C2 N2 C3 -2.7(4) . . . . ?
C6 C2 N2 C3 178.8(3) . . . . ?
C1 C2 N2 Ag 161.6(2) . . . . ?
C6 C2 N2 Ag -17.0(3) . . . . ?
N6 Ag N2 C3 -131.0(2) 10_554 . . . ?
N1 Ag N2 C3 39.1(2) 3 . . . ?
N3 Ag N2 C3 161.4(3) . . . . ?
N6 Ag N2 C2 65.5(3) 10_554 . . . ?
N1 Ag N2 C2 -124.4(2) 3 . . . ?
N3 Ag N2 C2 -2.05(19) . . . . ?
C2 C6 N3 N4 -175.5(3) . . . . ?
C7 C6 N3 N4 1.2(4) . . . . ?
C2 C6 N3 Ag -39.8(3) . . . . ?
C7 C6 N3 Ag 136.9(3) . . . . ?
N6 Ag N3 C6 -127.6(2) 10_554 . . . ?
N2 Ag N3 C6 22.75(19) . . . . ?
N1 Ag N3 C6 108.1(2) 3 . . . ?
N6 Ag N3 N4 7.1(2) 10_554 . . . ?
N2 Ag N3 N4 157.5(2) . . . . ?
N1 Ag N3 N4 -117.2(2) 3 . . . ?
C8 C9 N4 N3 3.3(4) . . . . ?
C10 C9 N4 N3 178.8(2) . . . . ?
C6 N3 N4 C9 -104.7(3) . . . . ?
Ag N3 N4 C9 124.4(2) . . . . ?
C12 C11 N5 C10 1.8(5) . . . . ?
C13 C10 N5 C11 -4.6(4) . . . . ?
C9 C10 N5 C11 175.3(3) . . . . ?
C11 C12 N6 C13 -1.2(4) . . . . ?
C11 C12 N6 Ag 176.2(2) . . . 10 ?
C10 C13 N6 C12 -1.5(4) . . . . ?
C14 C13 N6 C12 177.5(3) . . . . ?
C10 C13 N6 Ag -178.7(2) . . . 10 ?
C14 C13 N6 Ag 0.3(4) . . . 10 ?
